data_7718162
loop_
_publ_author_name
'Beitlberger, Jan'
'Martin, Mario'
'Scheele, Marcus'
'Schmidt, Patrick'
'Str&#xf6;bele, Markus'
'Meyer, H-J&#xfc;rgen'

_publ_section_title
;
 The family of tetranuclear Nb<sub>4</sub>OI<sub>12-<i>x</i></sub>
 clusters (<i>x</i> = 0, 1, 2): from the molecular
 Nb<sub>4</sub>OI<sub>12</sub> cluster to extended chains and layers.
;
_journal_issue 13
_journal_name_full 'Dalton transactions (Cambridge, England : 2003)'
_journal_page_first 5486
_journal_page_last 5493
_journal_paper_doi 10.1039/d5dt00174a
_journal_volume 54
_journal_year 2025
_chemical_formula_moiety '(I12 Nb4 O)'
_chemical_formula_sum 'I12 Nb4 O'
_chemical_formula_weight 1910.44
_space_group_crystal_system orthorhombic
_space_group_IT_number 26
_space_group_name_Hall 'P 2c -2'
_space_group_name_H-M_alt 'P m c 21'
_atom_sites_solution_primary dual
_audit_creation_date 2024-03-25
_audit_creation_method
;
Olex2 1.5
(compiled 2024.02.16 svn.r378c4104 for OlexSys, GUI svn.r6928)
;
_audit_update_record
;
2024-06-27 deposited with the CCDC.	2025-02-26 downloaded from the CCDC.
;
_cell_angle_alpha 90
_cell_angle_beta 90
_cell_angle_gamma 90
_cell_formula_units_Z 8
_cell_length_a 37.9189(8)
_cell_length_b 17.8026(4)
_cell_length_c 7.3403(2)
_cell_measurement_reflns_used 17063
_cell_measurement_temperature 269.99(10)
_cell_measurement_theta_max 31.9830
_cell_measurement_theta_min 2.2750
_cell_volume 4955.1(2)
_computing_cell_refinement 'CrysAlisPro 1.171.43.111a (Rigaku OD, 2024)'
_computing_data_collection 'CrysAlisPro system (CCD 43.109a 64-bit (release 21-02-2024))'
_computing_data_reduction 'CrysAlisPro 1.171.43.111a (Rigaku OD, 2024)'
_computing_molecular_graphics 'Olex2 1.5 (Dolomanov et al., 2009)'
_computing_publication_material 'Olex2 1.5 (Dolomanov et al., 2009)'
_computing_structure_refinement 'SHELXL 2019/3 (Sheldrick, 2015)'
_computing_structure_solution 'SHELXT 2018/2 (Sheldrick, 2018)'
_diffrn_ambient_environment N~2~
_diffrn_ambient_temperature 269.99(10)
_diffrn_detector 'Hybrid Pixel Array Detector'
_diffrn_detector_area_resol_mean 10.0000
_diffrn_detector_type HyPix
_diffrn_measured_fraction_theta_full 0.988
_diffrn_measured_fraction_theta_max 0.988
_diffrn_measurement_details
;
List of Runs (angles in degrees, time in seconds):

  # Type    Start    End  Width  t~exp~   \w     \q     \k     \f   Frames
#--------------------------------------------------------------------------
  1  \w    -98.00 -18.00   0.50   30.00    --  -31.76 105.00  18.00  160
  2  \w    -60.00  28.00   0.50   30.00    --   33.64 -44.00   6.00  176
  3  \w     42.00 116.00   0.50   30.00    --   33.64 178.00 -30.00  148
  4  \w    -67.00   5.00   0.50   30.00    --   33.64 -19.00 -90.00  144
  5  \w    -67.00   5.00   0.50   30.00    --   33.64 -19.00 -60.00  144
  6  \w    -41.00  22.00   0.50   30.00    --  -31.76 -83.00 168.00  126
  7  \w    -23.00  31.00   0.50   30.00    --  -31.76 -99.00 -90.00  108
  8  \w    -23.00  31.00   0.50   30.00    --  -31.76 -99.00   0.00  108
  9  \w    -23.00  31.00   0.50   30.00    --  -31.76 -99.00  60.00  108
 10  \w    -67.00   5.00   0.50   30.00    --   33.64 -19.00  30.00  144
 11  \w    -67.00   5.00   0.50   30.00    --   33.64 -19.00-150.00  144
 12  \w    -67.00   5.00   0.50   30.00    --   33.64 -19.00 150.00  144
 13  \w    -67.00   5.00   0.50   30.00    --   33.64 -19.00  90.00  144
;
_diffrn_measurement_device 'four-circle diffractometer'
_diffrn_measurement_device_type 'XtaLAB Synergy, Dualflex, HyPix'
_diffrn_measurement_method '\w scans'
_diffrn_orient_matrix_type 'CrysAlisPro convention (1999,Acta A55,543-557)'
_diffrn_orient_matrix_UB_11 0.0014163472
_diffrn_orient_matrix_UB_12 -0.0225105823
_diffrn_orient_matrix_UB_13 -0.0794629966
_diffrn_orient_matrix_UB_21 0.0101684569
_diffrn_orient_matrix_UB_22 -0.0266095817
_diffrn_orient_matrix_UB_23 0.0491322159
_diffrn_orient_matrix_UB_31 -0.0156261032
_diffrn_orient_matrix_UB_32 -0.0193225324
_diffrn_orient_matrix_UB_33 0.0247717346
_diffrn_radiation_monochromator mirror
_diffrn_radiation_probe x-ray
_diffrn_radiation_type 'Mo K\a'
_diffrn_radiation_wavelength 0.71073
_diffrn_reflns_av_R_equivalents 0.0351
_diffrn_reflns_av_unetI/netI 0.0194
_diffrn_reflns_Laue_measured_fraction_full 0.988
_diffrn_reflns_Laue_measured_fraction_max 0.988
_diffrn_reflns_limit_h_max 45
_diffrn_reflns_limit_h_min -45
_diffrn_reflns_limit_k_max 21
_diffrn_reflns_limit_k_min -21
_diffrn_reflns_limit_l_max 8
_diffrn_reflns_limit_l_min -8
_diffrn_reflns_number 53804
_diffrn_reflns_point_group_measured_fraction_full 0.979
_diffrn_reflns_point_group_measured_fraction_max 0.979
_diffrn_reflns_theta_full 25.242
_diffrn_reflns_theta_max 25.350
_diffrn_reflns_theta_min 2.288
_diffrn_source 'micro-focus sealed X-ray tube'
_diffrn_source_type 'PhotonJet (Mo) X-ray Source'
_exptl_absorpt_coefficient_mu 16.744
_exptl_absorpt_correction_T_max 0.517
_exptl_absorpt_correction_T_min 0.160
_exptl_absorpt_correction_type gaussian
_exptl_absorpt_process_details
;
CrysAlisPro 1.171.43.111a (Rigaku Oxford Diffraction, 2024)
Numerical absorption correction based on gaussian integration over
a multifaceted crystal model
Empirical absorption correction using spherical harmonics,
implemented in SCALE3 ABSPACK scaling algorithm.
;
_exptl_crystal_colour 'metallic black'
_exptl_crystal_colour_lustre metallic
_exptl_crystal_colour_primary black
_exptl_crystal_density_diffrn 5.122
_exptl_crystal_description block
_exptl_crystal_F_000 6464
_exptl_crystal_size_max 0.192
_exptl_crystal_size_mid 0.126
_exptl_crystal_size_min 0.077
_refine_diff_density_max 0.873
_refine_diff_density_min -1.570
_refine_diff_density_rms 0.136
_refine_ls_abs_structure_details
;
 Refined as an inversion twin.
;
_refine_ls_abs_structure_Flack 0.51(9)
_refine_ls_extinction_method none
_refine_ls_goodness_of_fit_ref 1.085
_refine_ls_hydrogen_treatment undef
_refine_ls_matrix_type full
_refine_ls_number_parameters 418
_refine_ls_number_reflns 9037
_refine_ls_number_restraints 19
_refine_ls_restrained_S_all 1.084
_refine_ls_R_factor_all 0.0568
_refine_ls_R_factor_gt 0.0517
_refine_ls_shift/su_max 0.002
_refine_ls_shift/su_mean 0.000
_refine_ls_structure_factor_coef Fsqd
_refine_ls_weighting_details 'w=1/[\s^2^(Fo^2^)+(0.0778P)^2^+14.5761P] where P=(Fo^2^+2Fc^2^)/3'
_refine_ls_weighting_scheme calc
_refine_ls_wR_factor_gt 0.1413
_refine_ls_wR_factor_ref 0.1467
_reflns_Friedel_coverage 0.823
_reflns_Friedel_fraction_full 0.969
_reflns_Friedel_fraction_max 0.969
_reflns_number_gt 8035
_reflns_number_total 9037
_reflns_threshold_expression 'I > 2\s(I)'
_cod_data_source_file d5dt00174a1.cif
_cod_data_source_block jb164(2)_v2
_cod_depositor_comments 'Adding full bibliography for 7718162--7718164.cif.'
_cod_database_code 7718162
_shelx_shelxl_version_number 2019/3
_chemical_oxdiff_formula 'Nb4 O I12'
_shelx_space_group_comment
;
The symmetry employed for this shelxl refinement is uniquely defined
by the following loop, which should always be used as a source of
symmetry information in preference to the above space-group names.
They are only intended as comments.
;
_shelx_estimated_absorpt_t_max 0.359
_shelx_estimated_absorpt_t_min 0.141
_olex2_refinement_description
;
1. Twinned data refinement
 Scales: 0.49(9)
 0.51(9)
2. Uiso/Uaniso restraints and constraints
I15 \\sim I15A: within 2A with sigma of 0.001 and sigma for terminal atoms of
0.005 within 2A
Uanis(O3) \\sim Ueq, Uanis(O3A) \\sim Ueq: with sigma of 0.001 and sigma for
terminal atoms of 0.002
Uanis(I16) = Uanis(I16A)
Uanis(O3A) = Uanis(O3)
Uanis(I23) = Uanis(I23A)
Uanis(I18) = Uanis(I18A)
Uanis(I13) = Uanis(I13B) = Uanis(I13A)
Uanis(I25) = Uanis(I25A)
Uanis(I17) = Uanis(I17A)
Uanis(I28) = Uanis(I28A)
3. Others
 Sof(I21A)=Sof(I22A)=Sof(I26A)=Sof(I27A)=Sof(Nb7A)=Sof(Nb8A)=1-FVAR(1)
 Sof(I23A)=Sof(I24A)=Sof(I25A)=Sof(I28A)=Sof(O3A)=0.5*(1-FVAR(2))
 Sof(I23)=Sof(I24)=Sof(I25)=Sof(I28)=Sof(O3)=0.5*FVAR(2)
 Sof(I21)=Sof(I22)=Sof(I26)=Sof(I27)=Sof(Nb7)=Sof(Nb8)=FVAR(1)
 Sof(I13B)=Sof(I15A)=Sof(I16A)=Sof(I13A)=Sof(I17A)=Sof(I18A)=0.5*(1-FVAR(3))
 Sof(I15)=Sof(I16)=Sof(I17)=Sof(I18)=0.5*FVAR(3)
 Sof(I13)=FVAR(2)
;
_olex2_submission_special_instructions 'No special instructions were received'
_oxdiff_exptl_absorpt_empirical_details
;
Empirical correction (ABSPACK) includes:
- Absorption correction using spherical harmonics
- Frame scaling
- B-factor correction
;
_oxdiff_exptl_absorpt_empirical_full_max 1.753
_oxdiff_exptl_absorpt_empirical_full_min 0.490

loop_
_space_group_symop_operation_xyz
'x, y, z'
'-x, -y, z+1/2'
'x, -y, z+1/2'
'-x, y, z'

loop_
_atom_site_label
_atom_site_type_symbol
_atom_site_fract_x
_atom_site_fract_y
_atom_site_fract_z
_atom_site_U_iso_or_equiv
_atom_site_adp_type
_atom_site_occupancy
_atom_site_site_symmetry_order
_atom_site_calc_flag
_atom_site_refinement_flags_posn
_atom_site_refinement_flags_adp
_atom_site_refinement_flags_occupancy
_atom_site_disorder_assembly
_atom_site_disorder_group
I1 I 0.25058(4) 0.84709(9) 1.4195(3) 0.0405(8) Uani 1 1 d . . . . .
I2 I 0.25144(5) 0.93464(9) 0.9274(3) 0.0463(8) Uani 1 1 d . . . . .
I3 I 0.32617(5) 0.70088(10) 1.2787(3) 0.0482(8) Uani 1 1 d . . . . .
I4 I 0.32637(5) 0.79495(9) 0.7745(3) 0.0469(8) Uani 1 1 d . . . . .
I5 I 0.24892(5) 0.56475(10) 1.1264(3) 0.0503(8) Uani 1 1 d . . . . .
I6 I 0.24964(5) 0.65193(10) 0.6317(3) 0.0440(8) Uani 1 1 d . . . . .
I7 I 0.17368(5) 0.70501(10) 1.2790(3) 0.0466(8) Uani 1 1 d . . . . .
I8 I 0.17378(5) 0.79907(10) 0.7761(3) 0.0516(8) Uani 1 1 d . . . . .
I9 I 0.16383(6) 0.93011(12) 1.2174(3) 0.0621(9) Uani 1 1 d . . . . .
I10 I 0.33860(6) 0.92417(11) 1.2227(3) 0.0607(9) Uani 1 1 d . . . . .
I11 I 0.33715(6) 0.57159(11) 0.8286(4) 0.0620(9) Uani 1 1 d . . . . .
I12 I 0.16125(6) 0.57722(13) 0.8229(4) 0.0690(9) Uani 1 1 d . . . . .
Nb1 Nb 0.21026(6) 0.82296(13) 1.1026(3) 0.0391(8) Uani 1 1 d . . . . .
Nb2 Nb 0.29072(6) 0.82072(13) 1.1025(3) 0.0380(8) Uani 1 1 d . . . . .
Nb3 Nb 0.28973(6) 0.67672(13) 0.9487(4) 0.0419(9) Uani 1 1 d . . . . .
Nb4 Nb 0.20946(6) 0.67930(13) 0.9498(4) 0.0432(9) Uani 1 1 d . . . . .
O1 O 0.2501(6) 0.7533(12) 1.038(4) 0.045(3) Uani 1 1 d . . . . .
I14 I 0.42317(5) 0.79662(10) 0.3491(3) 0.0543(8) Uani 1 1 d . . . . .
I19 I 0.41189(6) 0.57482(12) 0.3967(4) 0.0667(9) Uani 1 1 d . . . . .
I20 I 0.41290(6) 0.92829(11) 0.7886(4) 0.0643(9) Uani 1 1 d . . . . .
Nb5 Nb 0.45979(7) 0.67804(13) 0.5209(4) 0.0443(9) Uani 1 1 d . . . . .
Nb6 Nb 0.45993(7) 0.82232(13) 0.6753(4) 0.0426(9) Uani 1 1 d . . . . .
O2 O 0.500000 0.7538(16) 0.611(5) 0.062(8) Uani 1 2 d S T P A .
I13 I 0.42402(6) 0.70309(11) 0.8517(3) 0.0458(9) Uani 0.947(4) 1 d . . P A 3
I15 I 0.500000 0.84739(12) 0.9920(4) 0.0397(9) Uani 0.947(4) 2 d S TU P A 3
I16 I 0.500000 0.93446(12) 0.4959(4) 0.0482(9) Uani 0.947(4) 2 d S T P A 3
I17 I 0.500000 0.56431(13) 0.6949(5) 0.0467(9) Uani 0.947(4) 2 d S T P A 3
I18 I 0.500000 0.65274(12) 0.2021(4) 0.0404(9) Uani 0.947(4) 2 d S T P A 3
I13B I 0.401(2) 0.706(3) 0.860(8) 0.0458(9) Uani 0.026(2) 1 d . . P A 4
I15A I 0.5082(13) 0.871(3) 0.908(8) 0.0395(12) Uani 0.026(2) 1 d . U P A 4
I16A I 0.500000 0.910(2) 0.371(7) 0.0482(9) Uani 0.053(4) 2 d S T P A 4
I13A I 0.438(2) 0.699(4) 0.829(12) 0.0458(9) Uani 0.026(2) 1 d . . P A 5
I21 I 0.07685(7) 0.70357(17) 0.6632(6) 0.0540(10) Uani 0.699(4) 1 d . . P B 1
I22 I 0.07588(7) 0.79688(16) 0.1603(6) 0.0505(10) Uani 0.699(4) 1 d . . P B 1
I23 I 0.000000 0.8469(2) 0.8024(5) 0.0466(10) Uani 0.699(4) 2 d S T P B 1
I24 I 0.000000 0.9347(2) 0.3092(8) 0.0528(12) Uani 0.699(4) 2 d S T P B 1
I25 I 0.000000 0.6512(2) 0.0133(5) 0.0489(10) Uani 0.699(4) 2 d S T P B 1
I26 I 0.08751(9) 0.5719(2) 0.2215(7) 0.0653(12) Uani 0.699(4) 1 d . . P B 1
I27 I 0.08750(9) 0.9265(2) 0.6121(7) 0.0692(12) Uani 0.699(4) 1 d . . P B 1
I28 I 0.000000 0.5651(2) 0.5114(6) 0.0514(11) Uani 0.699(4) 2 d S T P B 1
Nb7 Nb 0.03994(9) 0.6776(2) 0.3374(7) 0.0472(12) Uani 0.699(4) 1 d . . P B 1
Nb8 Nb 0.04018(9) 0.8222(2) 0.4898(7) 0.0450(11) Uani 0.699(4) 1 d . . P B 1
O3 O 0.000000 0.754(2) 0.429(5) 0.042(7) Uani 0.699(4) 2 d S TU P B 1
I21A I 0.0760(2) 0.7035(4) 0.7768(12) 0.0594(18) Uani 0.301(4) 1 d . . P B 2
I22A I 0.07571(19) 0.7971(4) 0.2710(12) 0.0570(18) Uani 0.301(4) 1 d . . P B 2
I23A I 0.000000 0.8489(5) 0.9075(15) 0.0466(10) Uani 0.301(4) 2 d S T P B 2
I24A I 0.000000 0.9363(7) 0.417(2) 0.063(3) Uani 0.301(4) 2 d S T P B 2
I25A I 0.000000 0.6529(5) 0.1244(15) 0.0489(10) Uani 0.301(4) 2 d S T P B 2
I26A I 0.0890(3) 0.5763(6) 0.3264(17) 0.078(3) Uani 0.301(4) 1 d . . P B 2
I27A I 0.0873(3) 0.9257(6) 0.7190(17) 0.074(2) Uani 0.301(4) 1 d . . P B 2
I28A I 0.000000 0.5629(6) 0.6150(17) 0.0514(11) Uani 0.301(4) 2 d S T P B 2
Nb7A Nb 0.0395(3) 0.6790(6) 0.4543(14) 0.057(2) Uani 0.301(4) 1 d . . P B 2
Nb8A Nb 0.0400(3) 0.8208(6) 0.6041(14) 0.055(2) Uani 0.301(4) 1 d . . P B 2
O3A O 0.000000 0.754(5) 0.540(12) 0.042(7) Uani 0.301(4) 2 d S TU P B 2
I17A I 0.5179(19) 0.562(3) 0.712(10) 0.0467(9) Uani 0.026(2) 1 d . . P A 4
I18A I 0.5183(17) 0.654(3) 0.185(8) 0.0404(9) Uani 0.026(2) 1 d . . P A 4

loop_
_atom_site_aniso_label
_atom_site_aniso_U_11
_atom_site_aniso_U_22
_atom_site_aniso_U_33
_atom_site_aniso_U_23
_atom_site_aniso_U_13
_atom_site_aniso_U_12
I1 0.0499(11) 0.0362(10) 0.0354(12) -0.0062(8) -0.0025(5) 0.0002(6)
I2 0.0561(12) 0.0310(10) 0.0516(13) 0.0062(10) -0.0039(7) 0.0018(7)
I3 0.0537(12) 0.0468(11) 0.0442(12) 0.0075(8) -0.0047(8) 0.0042(7)
I4 0.0543(12) 0.0446(11) 0.0419(12) -0.0045(8) 0.0091(8) -0.0048(7)
I5 0.0652(13) 0.0369(11) 0.0487(13) 0.0019(10) 0.0053(7) -0.0010(7)
I6 0.0579(12) 0.0405(11) 0.0337(12) 0.0033(8) 0.0008(6) -0.0013(7)
I7 0.0492(12) 0.0518(11) 0.0387(11) -0.0012(7) 0.0000(7) -0.0041(7)
I8 0.0547(12) 0.0560(12) 0.0442(12) -0.0136(8) -0.0154(8) 0.0062(8)
I9 0.0566(13) 0.0642(14) 0.0655(14) -0.0093(11) -0.0010(10) 0.0234(9)
I10 0.0693(14) 0.0539(12) 0.0589(14) -0.0035(10) -0.0045(10) -0.0238(9)
I11 0.0649(13) 0.0467(12) 0.0743(16) -0.0114(10) 0.0156(10) 0.0138(9)
I12 0.0554(13) 0.0685(14) 0.0833(18) -0.0282(12) -0.0077(11) -0.0188(10)
Nb1 0.0454(13) 0.0391(13) 0.0327(13) -0.0085(10) -0.0042(9) 0.0070(9)
Nb2 0.0467(13) 0.0376(12) 0.0296(12) -0.0014(9) -0.0019(9) -0.0075(9)
Nb3 0.0503(15) 0.0355(13) 0.0399(14) 0.0076(10) 0.0052(10) 0.0062(9)
Nb4 0.0498(15) 0.0415(13) 0.0382(14) -0.0014(10) -0.0040(10) -0.0080(10)
O1 0.059(8) 0.043(7) 0.034(8) -0.004(6) 0.001(6) 0.005(5)
I14 0.0603(13) 0.0436(11) 0.0588(14) -0.0069(9) -0.0174(9) 0.0062(8)
I19 0.0677(14) 0.0509(12) 0.0814(17) -0.0169(12) -0.0098(12) -0.0150(9)
I20 0.0728(15) 0.0473(13) 0.0728(15) -0.0028(11) 0.0013(12) 0.0209(9)
Nb5 0.0553(15) 0.0320(12) 0.0458(15) 0.0023(11) -0.0075(11) -0.0068(9)
Nb6 0.0543(15) 0.0316(12) 0.0418(14) -0.0020(10) -0.0032(11) 0.0076(9)
O2 0.10(2) 0.044(13) 0.047(13) -0.022(12) 0.000 0.000
I13 0.0541(16) 0.0393(11) 0.0440(12) 0.0005(8) 0.0014(10) -0.0015(10)
I15 0.0557(15) 0.0244(12) 0.0389(15) -0.0074(11) 0.000 0.000
I16 0.0623(16) 0.0242(13) 0.0582(18) 0.0121(12) 0.000 0.000
I17 0.0586(18) 0.0221(12) 0.0594(17) -0.0069(12) 0.000 0.000
I18 0.0531(18) 0.0295(12) 0.0385(14) -0.0001(10) 0.000 0.000
I13B 0.0541(16) 0.0393(11) 0.0440(12) 0.0005(8) 0.0014(10) -0.0015(10)
I15A 0.056(2) 0.0241(19) 0.039(2) -0.0080(18) 0.0001(14) -0.0003(14)
I16A 0.0623(16) 0.0242(13) 0.0582(18) 0.0121(12) 0.000 0.000
I13A 0.0541(16) 0.0393(11) 0.0440(12) 0.0005(8) 0.0014(10) -0.0015(10)
I21 0.0397(15) 0.0646(18) 0.058(2) 0.0003(13) -0.0054(12) 0.0030(11)
I22 0.0359(14) 0.0604(17) 0.055(2) -0.0075(13) 0.0098(12) -0.0073(10)
I23 0.0477(17) 0.0575(18) 0.0345(19) -0.0059(16) 0.000 0.000
I24 0.046(2) 0.053(2) 0.060(3) 0.010(2) 0.000 0.000
I25 0.0495(17) 0.0594(18) 0.0379(19) 0.0038(16) 0.000 0.000
I26 0.0415(16) 0.061(2) 0.093(3) -0.016(2) 0.0102(18) 0.0140(12)
I27 0.0525(18) 0.077(2) 0.078(3) -0.014(2) 0.0053(17) -0.0312(14)
I28 0.0522(17) 0.0505(17) 0.051(2) 0.002(2) 0.000 0.000
Nb7 0.0337(17) 0.048(2) 0.060(3) 0.0041(17) 0.0093(16) 0.0074(13)
Nb8 0.0335(17) 0.054(2) 0.048(3) -0.0085(16) 0.0029(14) -0.0099(13)
O3 0.042(7) 0.042(7) 0.042(7) 0.0001(10) 0.000 0.000
I21A 0.075(4) 0.076(4) 0.027(4) 0.011(3) -0.009(3) 0.003(3)
I22A 0.066(4) 0.078(4) 0.027(3) -0.006(3) 0.003(3) -0.005(3)
I23A 0.0477(17) 0.0575(18) 0.0345(19) -0.0059(16) 0.000 0.000
I24A 0.066(6) 0.083(7) 0.041(6) 0.006(5) 0.000 0.000
I25A 0.0495(17) 0.0594(18) 0.0379(19) 0.0038(16) 0.000 0.000
I26A 0.075(5) 0.086(6) 0.073(6) -0.019(5) 0.009(5) 0.019(4)
I27A 0.081(5) 0.084(5) 0.058(5) -0.015(5) -0.007(4) -0.022(4)
I28A 0.0522(17) 0.0505(17) 0.051(2) 0.002(2) 0.000 0.000
Nb7A 0.076(5) 0.078(6) 0.015(4) 0.006(4) 0.003(3) 0.008(4)
Nb8A 0.076(5) 0.080(6) 0.010(4) -0.013(4) -0.001(3) -0.010(4)
O3A 0.042(7) 0.042(7) 0.042(7) 0.0001(10) 0.000 0.000
I17A 0.0586(18) 0.0221(12) 0.0594(17) -0.0069(12) 0.000 0.000
I18A 0.0531(18) 0.0295(12) 0.0385(14) -0.0001(10) 0.000 0.000

loop_
_atom_type_symbol
_atom_type_description
_atom_type_scat_dispersion_real
_atom_type_scat_dispersion_imag
_atom_type_scat_source
I I -0.4742 1.8119 'International Tables Vol C Tables 4.2.6.8 and 6.1.1.4'
Nb Nb -2.0727 0.6215 'International Tables Vol C Tables 4.2.6.8 and 6.1.1.4'
O O 0.0106 0.0060 'International Tables Vol C Tables 4.2.6.8 and 6.1.1.4'

loop_
_exptl_crystal_face_index_h
_exptl_crystal_face_index_k
_exptl_crystal_face_index_l
_exptl_crystal_face_perp_dist
-32 11 7 0.0649
44 0 -6 0.0861
-48 -11 1 0.0158
9 24 -3 0.0646
53 -2 -1 0.0985
7 -24 3 0.0172
-30 21 -2 0.0429
7 -25 0 0.0139
5 -25 -1 0.0147
10 -22 -5 0.0287
17 -14 -8 0.0457
14 -6 -10 0.0589
29 -3 9 0.0867
11 -15 8 0.0479
52 2 2 0.1076
41 -13 4 0.0834
-44 0 6 0.0398
45 12 -3 0.0996
4 -4 10 0.0702

loop_
_geom_angle_atom_site_label_1
_geom_angle_atom_site_label_2
_geom_angle_atom_site_label_3
_geom_angle
_geom_angle_site_symmetry_1
_geom_angle_site_symmetry_3
_geom_angle_publ_flag
Nb1 I1 Nb2 65.54(8) . . ?
Nb2 I2 Nb1 65.21(8) . . ?
Nb3 I3 Nb2 59.38(7) . . ?
Nb2 I4 Nb3 59.72(8) . . ?
Nb3 I5 Nb4 64.77(8) . . ?
Nb3 I6 Nb4 65.27(9) . . ?
Nb4 I7 Nb1 59.37(7) . . ?
Nb1 I8 Nb4 59.49(8) . . ?
I1 Nb1 I2 88.22(9) . . ?
I1 Nb1 I7 90.08(9) . . ?
I1 Nb1 Nb2 57.29(7) . . ?
I2 Nb1 Nb2 57.22(7) . . ?
I7 Nb1 I2 175.81(10) . . ?
I7 Nb1 Nb2 118.73(9) . . ?
I8 Nb1 I1 176.72(11) . . ?
I8 Nb1 I2 89.44(9) . . ?
I8 Nb1 I7 92.11(9) . . ?
I8 Nb1 Nb2 119.45(9) . . ?
I9 Nb1 I1 89.34(9) . . ?
I9 Nb1 I2 90.30(9) . . ?
I9 Nb1 I7 93.50(10) . . ?
I9 Nb1 I8 92.96(9) . . ?
I9 Nb1 Nb2 130.87(10) . . ?
I9 Nb1 Nb4 139.20(11) . . ?
Nb4 Nb1 I1 118.51(9) . . ?
Nb4 Nb1 I2 117.75(9) . . ?
Nb4 Nb1 I7 59.93(8) . . ?
Nb4 Nb1 I8 60.77(7) . . ?
Nb4 Nb1 Nb2 89.93(9) . . ?
O1 Nb1 I1 83.2(7) . . ?
O1 Nb1 I2 84.9(7) . . ?
O1 Nb1 I7 91.1(7) . . ?
O1 Nb1 I8 94.3(7) . . ?
O1 Nb1 I9 171.3(7) . . ?
O1 Nb1 Nb2 40.6(7) . . ?
O1 Nb1 Nb4 49.4(7) . . ?
I1 Nb2 I2 88.36(9) . . ?
I1 Nb2 I3 90.27(9) . . ?
I1 Nb2 Nb1 57.17(7) . . ?
I2 Nb2 I3 176.37(10) . . ?
I2 Nb2 Nb1 57.57(7) . . ?
I3 Nb2 Nb1 118.95(9) . . ?
I4 Nb2 I1 176.18(11) . . ?
I4 Nb2 I2 88.91(9) . . ?
I4 Nb2 I3 92.30(9) . . ?
I4 Nb2 Nb1 119.04(8) . . ?
I4 Nb2 Nb3 60.65(7) . . ?
I10 Nb2 I1 88.85(9) . . ?
I10 Nb2 I2 90.77(9) . . ?
I10 Nb2 I3 92.56(9) . . ?
I10 Nb2 I4 93.86(9) . . ?
I10 Nb2 Nb1 130.95(10) . . ?
I10 Nb2 Nb3 139.10(12) . . ?
Nb3 Nb2 I1 118.53(9) . . ?
Nb3 Nb2 I2 117.81(9) . . ?
Nb3 Nb2 I3 60.09(8) . . ?
Nb3 Nb2 Nb1 89.93(9) . . ?
O1 Nb2 I1 83.2(7) . . ?
O1 Nb2 I2 85.3(7) . . ?
O1 Nb2 I3 91.2(7) . . ?
O1 Nb2 I4 93.9(7) . . ?
O1 Nb2 I10 171.2(7) . . ?
O1 Nb2 Nb1 40.7(6) . . ?
O1 Nb2 Nb3 49.3(6) . . ?
I3 Nb3 I4 91.95(9) . . ?
I3 Nb3 I5 88.82(9) . . ?
I3 Nb3 Nb4 119.02(9) . . ?
I4 Nb3 I5 176.07(10) . . ?
I4 Nb3 Nb4 118.77(9) . . ?
I5 Nb3 Nb4 57.64(7) . . ?
I6 Nb3 I3 176.58(11) . . ?
I6 Nb3 I4 90.48(9) . . ?
I6 Nb3 I5 88.59(9) . . ?
I6 Nb3 Nb4 57.62(7) . . ?
I11 Nb3 I3 93.36(10) . . ?
I11 Nb3 I4 92.32(9) . . ?
I11 Nb3 I5 91.48(9) . . ?
I11 Nb3 I6 88.94(10) . . ?
I11 Nb3 Nb2 138.21(12) . . ?
I11 Nb3 Nb4 131.85(10) . . ?
Nb2 Nb3 I3 60.53(7) . . ?
Nb2 Nb3 I4 59.63(8) . . ?
Nb2 Nb3 I5 117.67(10) . . ?
Nb2 Nb3 I6 118.95(9) . . ?
Nb2 Nb3 Nb4 89.92(9) . . ?
O1 Nb3 I3 89.1(7) . . ?
O1 Nb3 I4 90.5(6) . . ?
O1 Nb3 I5 85.7(6) . . ?
O1 Nb3 I6 88.5(7) . . ?
O1 Nb3 I11 176.2(6) . . ?
O1 Nb3 Nb2 45.6(6) . . ?
O1 Nb3 Nb4 44.3(6) . . ?
I5 Nb4 Nb3 57.59(7) . . ?
I6 Nb4 I5 88.24(9) . . ?
I6 Nb4 Nb3 57.10(7) . . ?
I7 Nb4 I5 88.79(9) . . ?
I7 Nb4 I6 176.20(11) . . ?
I7 Nb4 I8 91.94(9) . . ?
I7 Nb4 Nb3 119.20(9) . . ?
I8 Nb4 I5 176.53(11) . . ?
I8 Nb4 I6 90.88(9) . . ?
I8 Nb4 Nb3 119.23(9) . . ?
I12 Nb4 I5 91.75(10) . . ?
I12 Nb4 I6 87.97(10) . . ?
I12 Nb4 I7 94.49(10) . . ?
I12 Nb4 I8 91.58(10) . . ?
I12 Nb4 Nb1 138.67(12) . . ?
I12 Nb4 Nb3 131.00(10) . . ?
Nb1 Nb4 I5 117.91(9) . . ?
Nb1 Nb4 I6 118.89(10) . . ?
Nb1 Nb4 I7 60.69(7) . . ?
Nb1 Nb4 I8 59.74(8) . . ?
Nb1 Nb4 Nb3 90.23(9) . . ?
O1 Nb4 I5 85.7(6) . . ?
O1 Nb4 I6 88.1(7) . . ?
O1 Nb4 I7 89.3(7) . . ?
O1 Nb4 I8 90.9(6) . . ?
O1 Nb4 I12 175.4(6) . . ?
O1 Nb4 Nb1 45.8(6) . . ?
O1 Nb4 Nb3 44.4(6) . . ?
Nb1 O1 Nb3 175.0(14) . . ?
Nb1 O1 Nb4 84.8(8) . . ?
Nb2 O1 Nb1 98.7(10) . . ?
Nb2 O1 Nb3 85.1(8) . . ?
Nb2 O1 Nb4 175.3(14) . . ?
Nb4 O1 Nb3 91.2(9) . . ?
Nb6 I14 Nb5 59.80(8) . . ?
I14 Nb5 Nb5 119.46(7) . 4_655 ?
I14 Nb5 I17 176.74(11) . . ?
I14 Nb5 I18 90.85(10) . . ?
I19 Nb5 I14 91.54(10) . . ?
I19 Nb5 Nb5 131.53(7) . 4_655 ?
I19 Nb5 Nb6 138.52(13) . . ?
I19 Nb5 I13 94.22(11) . . ?
I19 Nb5 I17 91.56(9) . . ?
I19 Nb5 I18 88.59(10) . . ?
Nb6 Nb5 I14 59.82(8) . . ?
Nb6 Nb5 Nb5 89.89(8) . 4_655 ?
Nb6 Nb5 I13 60.54(8) . . ?
Nb6 Nb5 I17 118.03(11) . . ?
Nb6 Nb5 I18 118.59(10) . . ?
O2 Nb5 I14 91.0(8) . . ?
O2 Nb5 I19 176.1(5) . . ?
O2 Nb5 Nb5 44.5(5) . 4_655 ?
O2 Nb5 Nb6 45.4(5) . . ?
O2 Nb5 I13 88.7(8) . . ?
O2 Nb5 I17 85.9(7) . . ?
O2 Nb5 I18 88.3(8) . . ?
O2 Nb5 I13A 82(2) . . ?
O2 Nb5 I17A 95.8(16) . 4_655 ?
O2 Nb5 I18A 99.4(16) . 4_655 ?
I13 Nb5 I14 91.71(10) . . ?
I13 Nb5 I17 89.06(11) . . ?
I13 Nb5 I18 176.15(12) . . ?
I18 Nb5 I17 88.23(10) . . ?
I13A Nb5 I14 97.6(19) . . ?
I13A Nb5 I19 100.5(19) . . ?
I13A Nb5 Nb6 59.2(19) . . ?
I13A Nb5 I18A 178(2) . 4_655 ?
I17A Nb5 I14 168.8(15) 4_655 . ?
I17A Nb5 I19 82.2(14) 4_655 . ?
I17A Nb5 Nb6 120.1(14) 4_655 . ?
I18A Nb5 I14 81.8(13) 4_655 . ?
I18A Nb5 I19 77.9(13) 4_655 . ?
I18A Nb5 Nb6 121.5(11) 4_655 . ?
I14 Nb6 Nb6 119.77(7) . 4_655 ?
I14 Nb6 I13 91.67(9) . . ?
I14 Nb6 I15 177.08(12) . . ?
I14 Nb6 I16 89.13(10) . . ?
I14 Nb6 I16A 73.3(7) . . ?
I20 Nb6 I14 92.77(10) . . ?
I20 Nb6 Nb5 139.04(13) . . ?
I20 Nb6 Nb6 130.86(7) . 4_655 ?
I20 Nb6 I13 93.70(10) . . ?
I20 Nb6 I15 89.50(10) . . ?
I20 Nb6 I16 90.29(9) . . ?
I20 Nb6 I16A 101.1(6) . . ?
Nb5 Nb6 I14 60.38(7) . . ?
Nb5 Nb6 Nb6 90.11(8) . 4_655 ?
Nb5 Nb6 I13 59.90(9) . . ?
Nb5 Nb6 I15 118.68(10) . . ?
Nb5 Nb6 I16 117.27(11) . . ?
Nb5 Nb6 I16A 99.7(9) . . ?
Nb6 Nb6 I16A 60.8(4) 4_655 . ?
O2 Nb6 I14 94.3(9) . . ?
O2 Nb6 I20 171.4(6) . . ?
O2 Nb6 Nb5 49.4(6) . . ?
O2 Nb6 Nb6 40.8(6) . 4_655 ?
O2 Nb6 I13 90.9(8) . . ?
O2 Nb6 I15 83.3(8) . . ?
O2 Nb6 I16 85.0(8) . . ?
O2 Nb6 I15A 90.5(15) . 4_655 ?
O2 Nb6 I15A 80.2(12) . . ?
O2 Nb6 I16A 76.4(11) . . ?
O2 Nb6 I13A 81(2) . . ?
I15 Nb6 I13 90.03(10) . . ?
I15 Nb6 I16 89.00(10) . . ?
I16 Nb6 I13 175.89(11) . . ?
I15A Nb6 I14 165.8(15) 4_655 . ?
I15A Nb6 I14 160.9(14) . . ?
I15A Nb6 I20 81.4(13) 4_655 . ?
I15A Nb6 I20 91.6(10) . . ?
I15A Nb6 Nb5 131.2(14) 4_655 . ?
I15A Nb6 Nb5 124.3(9) . . ?
I15A Nb6 I15A 11.5(18) 4_655 . ?
I15A Nb6 I16A 87.6(16) . . ?
I15A Nb6 I16A 95.0(15) 4_655 . ?
I13A Nb6 I14 94.1(19) . . ?
I13A Nb6 I20 103.8(18) . . ?
I13A Nb6 Nb5 53.4(19) . . ?
Nb5 O2 Nb5 90.9(10) 4_655 . ?
Nb6 O2 Nb5 85.20(13) . . ?
Nb6 O2 Nb5 175.0(16) 4_655 . ?
Nb6 O2 Nb5 175.0(16) . 4_655 ?
Nb6 O2 Nb5 85.20(13) 4_655 4_655 ?
Nb6 O2 Nb6 98.5(12) 4_655 . ?
Nb5 I13 Nb6 59.56(8) . . ?
Nb6 I15 Nb6 65.38(12) . 4_655 ?
Nb6 I16 Nb6 64.86(11) 4_655 . ?
Nb5 I17 Nb5 64.98(12) 4_655 . ?
Nb5 I18 Nb5 65.22(12) 4_655 . ?
Nb6 I15A Nb6 75.9(15) 4_655 . ?
I15A I15A Nb6 46.3(12) 4_655 . ?
Nb6 I16A Nb6 58.4(8) 4_655 . ?
Nb5 I13A Nb6 67(2) . . ?
Nb7 I21 Nb8 59.69(13) . . ?
Nb8 I22 Nb7 59.61(13) . . ?
Nb8 I23 Nb8 66.22(17) 4 . ?
Nb8 I24 Nb8 64.78(16) 4 . ?
Nb7 I25 Nb7 63.96(17) 4 . ?
Nb7 I28 Nb7 65.03(17) 4 . ?
I21 Nb7 I22 91.59(15) . . ?
I21 Nb7 I25 177.89(16) . . ?
I21 Nb7 I28 89.94(17) . . ?
I21 Nb7 Nb7 119.88(9) . 4 ?
I22 Nb7 I25 89.79(17) . . ?
I22 Nb7 Nb7 118.70(9) . 4 ?
I25 Nb7 Nb7 58.02(8) . 4 ?
I26 Nb7 I21 92.82(16) . . ?
I26 Nb7 I22 93.18(15) . . ?
I26 Nb7 I25 88.70(18) . . ?
I26 Nb7 I28 90.34(15) . . ?
I26 Nb7 Nb7 131.13(12) . 4 ?
I26 Nb7 Nb8 138.68(17) . . ?
I28 Nb7 I22 176.08(15) . . ?
I28 Nb7 I25 88.58(15) . . ?
I28 Nb7 Nb7 57.49(9) . 4 ?
Nb8 Nb7 I21 60.54(13) . . ?
Nb8 Nb7 I22 59.66(13) . . ?
Nb8 Nb7 I25 118.98(17) . . ?
Nb8 Nb7 I28 118.25(18) . . ?
Nb8 Nb7 Nb7 90.19(9) . 4 ?
O3 Nb7 I21 88.9(9) . . ?
O3 Nb7 I22 90.6(9) . . ?
O3 Nb7 I25 89.5(9) . . ?
O3 Nb7 I26 175.8(8) . . ?
O3 Nb7 I28 85.8(9) . . ?
O3 Nb7 Nb7 45.0(7) . 4 ?
O3 Nb7 Nb8 45.3(7) . . ?
I21 Nb8 I24 176.36(16) . . ?
I21 Nb8 Nb8 119.41(9) . 4 ?
I22 Nb8 I21 91.76(14) . . ?
I22 Nb8 I24 88.27(18) . . ?
I22 Nb8 Nb8 118.82(10) . 4 ?
I23 Nb8 I21 90.92(17) . . ?
I23 Nb8 I22 175.70(17) . . ?
I23 Nb8 I24 88.84(16) . . ?
I23 Nb8 Nb7 118.08(16) . . ?
I23 Nb8 Nb8 56.89(9) . 4 ?
I24 Nb8 Nb8 57.61(8) . 4 ?
I27 Nb8 I21 92.11(16) . . ?
I27 Nb8 I22 94.33(15) . . ?
I27 Nb8 I23 88.93(17) . . ?
I27 Nb8 I24 91.51(16) . . ?
I27 Nb8 Nb7 139.11(17) . . ?
I27 Nb8 Nb8 131.02(11) . 4 ?
Nb7 Nb8 I21 59.77(14) . . ?
Nb7 Nb8 I22 60.73(12) . . ?
Nb7 Nb8 I24 117.27(18) . . ?
Nb7 Nb8 Nb8 89.81(9) . 4 ?
O3 Nb8 I21 91.1(10) . . ?
O3 Nb8 I22 94.5(10) . . ?
O3 Nb8 I23 82.1(10) . . ?
O3 Nb8 I24 85.3(10) . . ?
O3 Nb8 I27 170.5(9) . . ?
O3 Nb8 Nb7 49.5(9) . . ?
O3 Nb8 Nb8 40.4(9) . 4 ?
Nb7 O3 Nb7 90.1(15) . 4 ?
Nb8 O3 Nb7 173.7(18) . 4 ?
Nb8 O3 Nb7 85.2(2) 4 4 ?
Nb8 O3 Nb7 173.7(18) 4 . ?
Nb8 O3 Nb7 85.2(2) . . ?
Nb8 O3 Nb8 99.2(17) 4 . ?
Nb7A I21A Nb8A 59.2(3) . . ?
Nb8A I22A Nb7A 58.0(3) . . ?
Nb8A I23A Nb8A 67.2(4) 4 . ?
Nb8A I24A Nb8A 63.1(5) 4 . ?
Nb7A I25A Nb7A 62.6(4) 4 . ?
Nb7A I28A Nb7A 64.4(5) 4 . ?
I21A Nb7A I22A 92.6(4) . . ?
I21A Nb7A I25A 178.6(5) . . ?
I21A Nb7A I26A 93.1(4) . . ?
I21A Nb7A I28A 91.4(4) . . ?
I22A Nb7A I25A 88.4(3) . . ?
I26A Nb7A I22A 90.0(4) . . ?
I26A Nb7A I25A 87.8(4) . . ?
I26A Nb7A I28A 91.0(4) . . ?
I28A Nb7A I22A 175.8(4) . . ?
I28A Nb7A I25A 87.5(4) . . ?
Nb8A Nb7A I21A 60.8(3) . . ?
Nb8A Nb7A I22A 60.6(3) . . ?
Nb8A Nb7A I25A 119.1(4) . . ?
Nb8A Nb7A I26A 137.1(5) . . ?
Nb8A Nb7A I28A 120.7(4) . . ?
O3A Nb7A I21A 90(2) . . ?
O3A Nb7A I22A 91(2) . . ?
O3A Nb7A I25A 89(2) . . ?
O3A Nb7A I26A 176.6(19) . . ?
O3A Nb7A I28A 88(2) . . ?
O3A Nb7A Nb8A 45.9(17) . . ?
I21A Nb8A I22A 92.7(4) . . ?
I21A Nb8A I24A 176.8(4) . . ?
I22A Nb8A I24A 86.9(4) . . ?
I23A Nb8A I21A 92.2(4) . . ?
I23A Nb8A I22A 174.4(5) . . ?
I23A Nb8A I24A 88.0(4) . . ?
I23A Nb8A Nb7A 119.2(4) . . ?
I27A Nb8A I21A 92.8(4) . . ?
I27A Nb8A I22A 93.1(4) . . ?
I27A Nb8A I23A 89.3(4) . . ?
I27A Nb8A I24A 90.3(4) . . ?
I27A Nb8A Nb7A 139.2(5) . . ?
Nb7A Nb8A I21A 60.0(3) . . ?
Nb7A Nb8A I22A 61.4(3) . . ?
Nb7A Nb8A I24A 117.2(4) . . ?
O3A Nb8A I21A 92(2) . . ?
O3A Nb8A I22A 94(2) . . ?
O3A Nb8A I23A 83(2) . . ?
O3A Nb8A I24A 85(2) . . ?
O3A Nb8A I27A 171(2) . . ?
O3A Nb8A Nb7A 49.4(19) . . ?
Nb7A O3A Nb7A 91(3) 4 . ?
Nb8A O3A Nb7A 84.7(5) . . ?
Nb8A O3A Nb7A 175(4) 4 . ?
Nb8A O3A Nb8A 100(4) 4 . ?

loop_
_geom_bond_atom_site_label_1
_geom_bond_atom_site_label_2
_geom_bond_distance
_geom_bond_site_symmetry_2
_geom_bond_publ_flag
I1 Nb1 2.816(3) . ?
I1 Nb2 2.820(3) . ?
I2 Nb1 2.837(3) . ?
I2 Nb2 2.825(3) . ?
I3 Nb2 2.834(3) . ?
I3 Nb3 2.822(3) . ?
I4 Nb2 2.799(3) . ?
I4 Nb3 2.828(3) . ?
I5 Nb3 2.841(3) . ?
I5 Nb4 2.842(3) . ?
I6 Nb3 2.814(3) . ?
I6 Nb4 2.830(3) . ?
I7 Nb1 2.830(3) . ?
I7 Nb4 2.809(3) . ?
I8 Nb1 2.800(3) . ?
I8 Nb4 2.829(3) . ?
I9 Nb1 2.729(3) . ?
I10 Nb2 2.733(3) . ?
I11 Nb3 2.741(3) . ?
I12 Nb4 2.741(3) . ?
Nb1 Nb2 3.051(3) . ?
Nb1 Nb4 2.793(3) . ?
Nb1 O1 2.01(2) . ?
Nb2 Nb3 2.801(3) . ?
Nb2 O1 2.01(2) . ?
Nb3 Nb4 3.044(4) . ?
Nb3 O1 2.13(2) . ?
Nb4 O1 2.13(2) . ?
I14 Nb5 2.824(3) . ?
I14 Nb6 2.808(3) . ?
I19 Nb5 2.740(3) . ?
I20 Nb6 2.726(3) . ?
Nb5 Nb5 3.049(5) 4_655 ?
Nb5 Nb6 2.807(3) . ?
Nb5 O2 2.139(19) . ?
Nb5 I13 2.817(4) . ?
Nb5 I17 2.838(3) . ?
Nb5 I18 2.829(4) . ?
Nb5 I13A 2.44(9) . ?
Nb5 I17A 2.64(6) 4_655 ?
Nb5 I18A 2.64(6) 4_655 ?
Nb6 Nb6 3.039(5) 4_655 ?
Nb6 O2 2.006(18) . ?
Nb6 I13 2.835(3) . ?
Nb6 I15 2.813(3) . ?
Nb6 I16 2.833(3) . ?
Nb6 I15A 2.65(5) . ?
Nb6 I15A 2.26(5) 4_655 ?
Nb6 I16A 3.12(4) . ?
Nb6 I13A 2.61(8) . ?
I15A I15A 0.63(10) 4_655 ?
I21 Nb7 2.809(6) . ?
I21 Nb8 2.831(5) . ?
I22 Nb7 2.838(5) . ?
I22 Nb8 2.808(6) . ?
I23 Nb8 2.789(5) . ?
I23 Nb8 2.789(5) 4 ?
I24 Nb8 2.844(6) . ?
I24 Nb8 2.844(6) 4 ?
I25 Nb7 2.859(6) . ?
I25 Nb7 2.859(6) 4 ?
I26 Nb7 2.742(5) . ?
I27 Nb8 2.734(5) . ?
I28 Nb7 2.818(5) 4 ?
I28 Nb7 2.818(5) . ?
Nb7 Nb7 3.029(7) 4 ?
Nb7 Nb8 2.806(5) . ?
Nb7 O3 2.14(3) . ?
Nb8 Nb8 3.047(6) 4 ?
Nb8 O3 2.00(3) . ?
I21A Nb7A 2.778(12) . ?
I21A Nb8A 2.799(13) . ?
I22A Nb7A 2.849(12) . ?
I22A Nb8A 2.827(12) . ?
I23A Nb8A 2.741(12) 4 ?
I23A Nb8A 2.741(12) . ?
I24A Nb8A 2.900(15) . ?
I24A Nb8A 2.900(15) 4 ?
I25A Nb7A 2.885(13) . ?
I25A Nb7A 2.885(13) 4 ?
I26A Nb7A 2.784(14) . ?
I27A Nb8A 2.723(12) . ?
I28A Nb7A 2.811(14) . ?
I28A Nb7A 2.811(14) 4 ?
Nb7A Nb7A 3.00(2) 4 ?
Nb7A Nb8A 2.754(13) . ?
Nb7A O3A 2.10(6) . ?
Nb8A Nb8A 3.034(19) 4 ?
Nb8A O3A 1.99(6) . ?
I17A I17A 1.36(14) 4_655 ?
I18A I18A 1.39(13) 4_655 ?

loop_
_twin_individual_id
_twin_individual_mass_fraction_refined
1 0.49(9)
2 0.51(9)

loop_
_exptl_oxdiff_crystal_face_indexfrac_h
_exptl_oxdiff_crystal_face_indexfrac_k
_exptl_oxdiff_crystal_face_indexfrac_l
_exptl_oxdiff_crystal_face_x
_exptl_oxdiff_crystal_face_y
_exptl_oxdiff_crystal_face_z
-31.5446 10.9194 7.0323 -0.8493 -0.2658 0.4561
44.3986 0.3427 -5.7672 0.5135 0.1590 -0.8433
-48.0032 -10.7030 1.1859 0.0787 -0.1451 0.9863
9.0173 23.6833 -2.9516 -0.2858 -0.6835 -0.6716
52.9676 -1.5314 -1.2843 0.2115 0.5163 -0.8299
7.1084 -24.0889 2.5537 0.3494 0.8387 0.4176
-29.7289 20.5225 -1.5235 -0.3830 -0.9232 0.0303
6.7219 -24.8731 0.4055 0.5372 0.7501 0.3856
5.1016 -24.7352 -1.4223 0.6771 0.6402 0.3630
10.4645 -22.0277 -4.5137 0.8693 0.4708 0.1503
17.4357 -13.5708 -8.0167 0.9672 0.1445 -0.2088
14.1733 -6.4913 -9.6081 0.9297 -0.1552 -0.3341
29.1582 -2.6468 8.6049 -0.5829 0.7897 -0.1913
11.3622 -15.2501 7.9201 -0.2700 0.9105 0.3133
51.7675 2.2648 2.4293 -0.1707 0.5855 -0.7925
41.2488 -13.1790 3.7170 0.0597 0.9527 -0.2978
-44.4310 -0.3967 5.7573 -0.5115 -0.1584 0.8446
44.5943 11.6880 -3.0794 0.0448 -0.0089 -0.9990
4.2793 -4.1025 10.1745 -0.7101 0.6526 0.2644
